data_2020061
loop_
_publ_author_name
'Ravikumar, Krishnan'
'Sridhar, Balasubramanian'
'Nanubolu, Jagadeesh Babu'
'Karthik, Govindaraju'
'Reddy, Basi Venkata Subba'

_publ_section_title
;
 Three structures of dispirooxindole derivatives generated <i>in situ</i>
 through a three-component one-pot strategy with complete regio- and
 stereoselectivity
;
_journal_coeditor_code LG3172
_journal_issue 8
_journal_name_full 'Acta Crystallographica Section C'
_journal_page_first
;
;
_journal_paper_doi 10.1107/S2053229615013273
_journal_volume 71
_journal_year 2015
_chemical_formula_iupac 'C32 H25 Br N2 O3'
_chemical_formula_moiety 'C32 H25 Br N2 O3'
_chemical_formula_sum 'C32 H25 Br N2 O3'
_chemical_formula_weight 565.45
_chemical_name_systematic
5'-(4-Bromophenyl)-1,1''-dimethyl-4'-phenyl-4',5'-dihydrodispiro[indoline-3,2'-furan-3',3''-indoline]-2,2''-dione
_space_group_crystal_system triclinic
_space_group_IT_number 2
_space_group_name_Hall '-P 1'
_space_group_name_H-M_alt 'P -1'
_symmetry_space_group_name_Hall '-P 1'
_symmetry_space_group_name_H-M 'P -1'
_atom_sites_solution_hydrogens geom
_audit_creation_method SHELXL-2014/7
_cell_angle_alpha 78.9150(10)
_cell_angle_beta 75.7630(10)
_cell_angle_gamma 67.6870(10)
_cell_formula_units_Z 2
_cell_length_a 9.0986(7)
_cell_length_b 9.7185(7)
_cell_length_c 16.5056(13)
_cell_measurement_reflns_used 5332
_cell_measurement_temperature 294(2)
_cell_measurement_theta_max 26.77
_cell_measurement_theta_min 2.57
_cell_volume 1300.77(17)
_computing_cell_refinement
;
SAINT (Bruker, 2001)
;
_computing_data_collection
;
SMART (Bruker, 2001)
;
_computing_data_reduction
;
SAINT (Bruker, 2001)
;
_computing_molecular_graphics
;
DIAMOND (Brandenburg & Putz, 2005) and Mercury (Macrae <i>et al.</i>,
2008)
;
_computing_publication_material
;
SHELXL2014 (Sheldrick, 2015)
;
_computing_structure_refinement
;
SHELXL2014 (Sheldrick, 2015)
;
_computing_structure_solution
;
SHELXL2014 (Sheldrick, 2015)
;
_diffrn_ambient_temperature 294(2)
_diffrn_measured_fraction_theta_full 0.997
_diffrn_measured_fraction_theta_max 0.949
_diffrn_measurement_device_type 'Bruker SMART APEX CCD area-detector'
_diffrn_measurement_method \w
_diffrn_radiation_type MoK\a
_diffrn_radiation_wavelength 0.71073
_diffrn_reflns_av_R_equivalents 0.0197
_diffrn_reflns_limit_h_max 11
_diffrn_reflns_limit_h_min -11
_diffrn_reflns_limit_k_max 12
_diffrn_reflns_limit_k_min -12
_diffrn_reflns_limit_l_max 21
_diffrn_reflns_limit_l_min -21
_diffrn_reflns_number 15355
_diffrn_reflns_theta_full 25.242
_diffrn_reflns_theta_max 28.286
_diffrn_reflns_theta_min 2.279
_exptl_absorpt_coefficient_mu 1.618
_exptl_absorpt_correction_T_max 0.94
_exptl_absorpt_correction_T_min 0.83
_exptl_absorpt_correction_type multi-scan
_exptl_absorpt_process_details
;
(SADABS; Bruker, 2001)
;
_exptl_crystal_colour colorless
_exptl_crystal_density_diffrn 1.444
_exptl_crystal_description needle
_exptl_crystal_F_000 580
_exptl_crystal_size_max 0.110
_exptl_crystal_size_mid 0.090
_exptl_crystal_size_min 0.050
_refine_diff_density_max 0.650
_refine_diff_density_min -0.416
_refine_ls_extinction_method none
_refine_ls_goodness_of_fit_ref 1.024
_refine_ls_hydrogen_treatment constr
_refine_ls_matrix_type full
_refine_ls_number_parameters 345
_refine_ls_number_reflns 6111
_refine_ls_number_restraints 0
_refine_ls_restrained_S_all 1.024
_refine_ls_R_factor_all 0.0573
_refine_ls_R_factor_gt 0.0413
_refine_ls_shift/su_max 0.000
_refine_ls_shift/su_mean 0.000
_refine_ls_structure_factor_coef Fsqd
_refine_ls_weighting_details 'w=1/[\s^2^(Fo^2^)+(0.0527P)^2^+0.4155P] where P=(Fo^2^+2Fc^2^)/3'
_refine_ls_weighting_scheme calc
_refine_ls_wR_factor_gt 0.1010
_refine_ls_wR_factor_ref 0.1089
_reflns_number_gt 4685
_reflns_number_total 6111
_reflns_threshold_expression I>2\s(I)
_cod_data_source_file lg3172sup1.cif
_cod_data_source_block Ib
_cod_database_code 2020061
_shelx_space_group_comment
;
The symmetry employed for this shelxl refinement is uniquely defined
by the following loop, which should always be used as a source of
symmetry information in preference to the above space-group names.
They are only intended as comments.
;
_shelx_estimated_absorpt_t_min 0.842
_shelx_estimated_absorpt_t_max 0.923

loop_
_space_group_symop_operation_xyz
'x, y, z'
'-x, -y, -z'

loop_
_atom_site_type_symbol
_atom_site_label
_atom_site_fract_x
_atom_site_fract_y
_atom_site_fract_z
_atom_site_U_iso_or_equiv
_atom_site_adp_type
_atom_site_calc_flag
_atom_site_occupancy
Br Br1 1.66480(3) 0.21132(3) 0.44227(2) 0.06851(12) Uani d 1
C C1 0.6702(3) 0.1452(3) 0.84549(13) 0.0462(5) Uani d 1
C C2 0.6388(4) 0.0247(3) 0.89643(17) 0.0657(7) Uani d 1
H H2 0.5426 0.0088 0.9004 0.079 Uiso calc 1
C C3 0.7552(4) -0.0712(3) 0.94114(16) 0.0692(8) Uani d 1
H H3 0.7367 -0.1528 0.9759 0.083 Uiso calc 1
C C4 0.8963(4) -0.0488(3) 0.93541(15) 0.0630(7) Uani d 1
H H4 0.9731 -0.1156 0.9658 0.076 Uiso calc 1
C C5 0.9273(3) 0.0732(2) 0.88450(13) 0.0487(5) Uani d 1
H H5 1.0244 0.0877 0.8803 0.058 Uiso calc 1
C C6 0.8120(2) 0.1715(2) 0.84071(12) 0.0381(4) Uani d 1
C C7 0.8160(2) 0.3028(2) 0.77543(11) 0.0363(4) Uani d 1
C C8 0.6621(3) 0.3348(3) 0.74014(14) 0.0475(5) Uani d 1
C C9 0.9808(2) 0.3854(2) 0.66267(12) 0.0366(4) Uani d 1
H H9 0.8998 0.4346 0.6268 0.044 Uiso calc 1
C C10 0.9549(2) 0.4856(2) 0.73035(12) 0.0359(4) Uani d 1
H H10 1.0548 0.4463 0.7530 0.043 Uiso calc 1
C C11 0.8217(2) 0.4488(2) 0.80256(12) 0.0363(4) Uani d 1
C C12 0.6591(2) 0.5724(2) 0.82397(14) 0.0441(5) Uani d 1
C C13 0.5463(3) 0.6650(3) 0.77674(18) 0.0611(6) Uani d 1
H H13 0.5614 0.6547 0.7201 0.073 Uiso calc 1
C C14 0.4089(3) 0.7744(3) 0.8148(3) 0.0822(10) Uani d 1
H H14 0.3320 0.8369 0.7832 0.099 Uiso calc 1
C C15 0.3863(3) 0.7906(3) 0.8982(3) 0.0888(11) Uani d 1
H H15 0.2941 0.8644 0.9223 0.107 Uiso calc 1
C C16 0.4969(4) 0.7001(3) 0.9466(2) 0.0742(9) Uani d 1
H H16 0.4807 0.7108 1.0033 0.089 Uiso calc 1
C C17 0.6339(3) 0.5921(2) 0.90840(15) 0.0499(5) Uani d 1
C C18 0.8842(3) 0.4132(2) 0.88587(13) 0.0412(4) Uani d 1
C C19 0.9279(2) 0.6488(2) 0.70108(12) 0.0392(4) Uani d 1
C C20 0.8469(3) 0.7261(3) 0.63616(16) 0.0556(6) Uani d 1
H H20 0.8017 0.6785 0.6107 0.067 Uiso calc 1
C C21 0.8326(4) 0.8749(3) 0.6086(2) 0.0725(8) Uani d 1
H H21 0.7790 0.9254 0.5645 0.087 Uiso calc 1
C C22 0.8962(4) 0.9465(3) 0.6459(2) 0.0759(9) Uani d 1
H H22 0.8856 1.0458 0.6275 0.091 Uiso calc 1
C C23 0.9750(4) 0.8733(3) 0.7096(2) 0.0745(9) Uani d 1
H H23 1.0181 0.9227 0.7351 0.089 Uiso calc 1
C C24 0.9921(3) 0.7249(3) 0.73717(15) 0.0559(6) Uani d 1
H H24 1.0478 0.6757 0.7807 0.067 Uiso calc 1
C C25 1.1477(2) 0.3403(2) 0.60933(12) 0.0392(4) Uani d 1
C C26 1.2539(3) 0.1935(2) 0.61442(14) 0.0496(5) Uani d 1
H H26 1.2212 0.1206 0.6512 0.060 Uiso calc 1
C C27 1.4078(3) 0.1541(3) 0.56553(15) 0.0544(6) Uani d 1
H H27 1.4782 0.0553 0.5693 0.065 Uiso calc 1
C C28 1.4557(3) 0.2623(3) 0.51125(13) 0.0463(5) Uani d 1
C C29 1.3533(3) 0.4087(2) 0.50493(13) 0.0485(5) Uani d 1
H H29 1.3872 0.4814 0.4686 0.058 Uiso calc 1
C C30 1.1995(3) 0.4465(2) 0.55331(14) 0.0484(5) Uani d 1
H H30 1.1290 0.5450 0.5483 0.058 Uiso calc 1
C C31 0.4337(4) 0.2412(5) 0.7699(2) 0.0915(10) Uani d 1
H H31A 0.3947 0.3215 0.7277 0.137 Uiso calc 1
H H31B 0.3512 0.2494 0.8197 0.137 Uiso calc 1
H H31C 0.4605 0.1471 0.7491 0.137 Uiso calc 1
C C32 0.7843(4) 0.4912(3) 1.02949(15) 0.0714(8) Uani d 1
H H32A 0.8766 0.4062 1.0418 0.107 Uiso calc 1
H H32B 0.6890 0.4843 1.0683 0.107 Uiso calc 1
H H32C 0.7997 0.5813 1.0346 0.107 Uiso calc 1
N N1 0.5780(2) 0.2495(2) 0.78981(13) 0.0547(5) Uani d 1
N N2 0.7654(2) 0.4939(2) 0.94408(11) 0.0506(5) Uani d 1
O O1 0.6266(2) 0.4152(2) 0.67712(11) 0.0697(5) Uani d 1
O O2 0.95368(17) 0.25538(15) 0.71081(8) 0.0408(3) Uani d 1
O O3 1.0189(2) 0.33092(18) 0.89698(10) 0.0530(4) Uani d 1

loop_
_atom_site_aniso_label
_atom_site_aniso_U_11
_atom_site_aniso_U_22
_atom_site_aniso_U_33
_atom_site_aniso_U_12
_atom_site_aniso_U_13
_atom_site_aniso_U_23
Br1 0.05420(16) 0.06142(17) 0.07307(19) -0.02057(12) 0.01993(12) -0.00936(13)
C1 0.0480(12) 0.0549(13) 0.0406(11) -0.0270(10) 0.0033(9) -0.0130(9)
C2 0.0751(17) 0.0724(17) 0.0631(15) -0.0534(15) 0.0140(13) -0.0158(13)
C3 0.108(2) 0.0559(15) 0.0510(14) -0.0492(16) -0.0007(15) 0.0018(12)
C4 0.098(2) 0.0447(13) 0.0473(13) -0.0298(13) -0.0154(13) 0.0036(10)
C5 0.0611(13) 0.0446(11) 0.0430(11) -0.0219(10) -0.0102(10) -0.0034(9)
C6 0.0443(10) 0.0408(10) 0.0325(9) -0.0215(8) -0.0009(8) -0.0061(8)
C7 0.0366(10) 0.0405(10) 0.0321(9) -0.0158(8) -0.0028(7) -0.0042(8)
C8 0.0460(12) 0.0568(13) 0.0415(11) -0.0167(10) -0.0102(9) -0.0097(10)
C9 0.0422(10) 0.0348(9) 0.0331(9) -0.0168(8) -0.0039(8) -0.0018(7)
C10 0.0327(9) 0.0367(9) 0.0367(9) -0.0127(8) -0.0035(7) -0.0030(8)
C11 0.0364(9) 0.0359(10) 0.0351(9) -0.0125(8) -0.0041(8) -0.0042(8)
C12 0.0359(10) 0.0383(10) 0.0538(12) -0.0149(8) 0.0031(9) -0.0061(9)
C13 0.0407(12) 0.0518(13) 0.0790(17) -0.0107(10) -0.0069(12) 0.0024(12)
C14 0.0420(14) 0.0491(15) 0.137(3) -0.0053(11) -0.0044(16) -0.0068(17)
C15 0.0443(15) 0.0573(17) 0.155(3) -0.0168(13) 0.0200(19) -0.042(2)
C16 0.0646(17) 0.0729(18) 0.091(2) -0.0413(15) 0.0308(15) -0.0465(16)
C17 0.0516(12) 0.0451(12) 0.0577(13) -0.0300(10) 0.0115(10) -0.0172(10)
C18 0.0534(12) 0.0393(10) 0.0380(10) -0.0259(9) -0.0075(9) -0.0019(8)
C19 0.0368(10) 0.0385(10) 0.0408(10) -0.0158(8) 0.0034(8) -0.0093(8)
C20 0.0573(14) 0.0448(12) 0.0645(15) -0.0177(11) -0.0164(12) 0.0001(11)
C21 0.0710(17) 0.0464(14) 0.0806(19) -0.0106(13) -0.0088(15) 0.0099(13)
C22 0.0788(19) 0.0392(13) 0.094(2) -0.0218(13) 0.0154(17) -0.0107(14)
C23 0.0807(19) 0.0606(16) 0.090(2) -0.0412(15) 0.0194(17) -0.0376(16)
C24 0.0618(14) 0.0601(14) 0.0524(13) -0.0303(12) 0.0034(11) -0.0206(11)
C25 0.0460(11) 0.0402(10) 0.0321(9) -0.0189(9) -0.0017(8) -0.0051(8)
C26 0.0559(13) 0.0390(11) 0.0458(11) -0.0197(10) 0.0070(10) -0.0010(9)
C27 0.0525(13) 0.0406(11) 0.0578(14) -0.0134(10) 0.0063(10) -0.0048(10)
C28 0.0444(11) 0.0521(12) 0.0399(11) -0.0203(10) 0.0057(9) -0.0097(9)
C29 0.0542(12) 0.0478(12) 0.0410(11) -0.0252(10) 0.0028(9) 0.0010(9)
C30 0.0524(12) 0.0384(11) 0.0465(12) -0.0152(9) -0.0005(10) 0.0006(9)
C31 0.0604(17) 0.134(3) 0.104(2) -0.0541(19) -0.0229(17) -0.018(2)
C32 0.108(2) 0.0904(19) 0.0396(12) -0.0664(18) 0.0017(13) -0.0172(12)
N1 0.0423(10) 0.0720(13) 0.0594(12) -0.0301(9) -0.0057(9) -0.0136(10)
N2 0.0658(12) 0.0607(11) 0.0362(9) -0.0381(10) 0.0027(8) -0.0127(8)
O1 0.0662(11) 0.0894(13) 0.0556(10) -0.0253(10) -0.0284(9) 0.0052(10)
O2 0.0439(7) 0.0390(7) 0.0382(7) -0.0192(6) 0.0037(6) -0.0063(6)
O3 0.0605(10) 0.0534(9) 0.0527(9) -0.0224(8) -0.0249(8) 0.0001(7)

loop_
_atom_type_symbol
_atom_type_description
_atom_type_scat_dispersion_real
_atom_type_scat_dispersion_imag
_atom_type_scat_source
C C 0.0033 0.0016 'International Tables Vol C Tables 4.2.6.8 and 6.1.1.4'
H H 0.0000 0.0000 'International Tables Vol C Tables 4.2.6.8 and 6.1.1.4'
N N 0.0061 0.0033 'International Tables Vol C Tables 4.2.6.8 and 6.1.1.4'
O O 0.0106 0.0060 'International Tables Vol C Tables 4.2.6.8 and 6.1.1.4'
Br Br -0.2901 2.4595 'International Tables Vol C Tables 4.2.6.8 and 6.1.1.4'

loop_
_geom_angle_atom_site_label_1
_geom_angle_atom_site_label_2
_geom_angle_atom_site_label_3
_geom_angle
C2 C1 C6 121.5(2)
C2 C1 N1 128.1(2)
C6 C1 N1 110.28(18)
C3 C2 C1 117.8(2)
C3 C2 H2 121.1
C1 C2 H2 121.1
C4 C3 C2 121.3(2)
C4 C3 H3 119.3
C2 C3 H3 119.3
C3 C4 C5 120.9(3)
C3 C4 H4 119.6
C5 C4 H4 119.6
C6 C5 C4 118.8(2)
C6 C5 H5 120.6
C4 C5 H5 120.6
C5 C6 C1 119.77(19)
C5 C6 C7 131.08(18)
C1 C6 C7 108.68(18)
O2 C7 C6 109.09(15)
O2 C7 C8 108.78(15)
C6 C7 C8 101.31(16)
O2 C7 C11 105.61(14)
C6 C7 C11 119.48(15)
C8 C7 C11 112.28(16)
O1 C8 N1 125.6(2)
O1 C8 C7 126.2(2)
N1 C8 C7 108.12(18)
O2 C9 C25 109.32(15)
O2 C9 C10 103.14(14)
C25 C9 C10 114.47(16)
O2 C9 H9 109.9
C25 C9 H9 109.9
C10 C9 H9 109.9
C19 C10 C9 116.65(16)
C19 C10 C11 116.91(15)
C9 C10 C11 104.28(15)
C19 C10 H10 106.0
C9 C10 H10 106.0
C11 C10 H10 106.0
C12 C11 C18 101.64(16)
C12 C11 C10 118.59(16)
C18 C11 C10 107.71(16)
C12 C11 C7 115.86(16)
C18 C11 C7 110.95(15)
C10 C11 C7 102.02(14)
C13 C12 C17 118.9(2)
C13 C12 C11 132.9(2)
C17 C12 C11 108.09(19)
C12 C13 C14 119.3(3)
C12 C13 H13 120.4
C14 C13 H13 120.4
C15 C14 C13 120.7(3)
C15 C14 H14 119.7
C13 C14 H14 119.7
C16 C15 C14 121.3(3)
C16 C15 H15 119.4
C14 C15 H15 119.4
C15 C16 C17 117.9(3)
C15 C16 H16 121.1
C17 C16 H16 121.1
C16 C17 C12 122.0(3)
C16 C17 N2 127.6(2)
C12 C17 N2 110.30(18)
O3 C18 N2 125.6(2)
O3 C18 C11 126.09(19)
N2 C18 C11 108.31(18)
C24 C19 C20 117.4(2)
C24 C19 C10 119.7(2)
C20 C19 C10 122.84(19)
C19 C20 C21 120.5(2)
C19 C20 H20 119.7
C21 C20 H20 119.7
C22 C21 C20 120.4(3)
C22 C21 H21 119.8
C20 C21 H21 119.8
C23 C22 C21 119.9(3)
C23 C22 H22 120.0
C21 C22 H22 120.0
C22 C23 C24 120.5(3)
C22 C23 H23 119.8
C24 C23 H23 119.8
C19 C24 C23 121.2(3)
C19 C24 H24 119.4
C23 C24 H24 119.4
C26 C25 C30 118.24(19)
C26 C25 C9 121.58(17)
C30 C25 C9 120.18(18)
C27 C26 C25 120.89(19)
C27 C26 H26 119.6
C25 C26 H26 119.6
C28 C27 C26 119.4(2)
C28 C27 H27 120.3
C26 C27 H27 120.3
C29 C28 C27 121.1(2)
C29 C28 Br1 118.53(16)
C27 C28 Br1 120.40(17)
C28 C29 C30 119.04(19)
C28 C29 H29 120.5
C30 C29 H29 120.5
C29 C30 C25 121.4(2)
C29 C30 H30 119.3
C25 C30 H30 119.3
N1 C31 H31A 109.5
N1 C31 H31B 109.5
H31A C31 H31B 109.5
N1 C31 H31C 109.5
H31A C31 H31C 109.5
H31B C31 H31C 109.5
N2 C32 H32A 109.5
N2 C32 H32B 109.5
H32A C32 H32B 109.5
N2 C32 H32C 109.5
H32A C32 H32C 109.5
H32B C32 H32C 109.5
C8 N1 C1 110.64(18)
C8 N1 C31 122.7(2)
C1 N1 C31 124.5(2)
C18 N2 C17 111.32(18)
C18 N2 C32 123.3(2)
C17 N2 C32 124.9(2)
C7 O2 C9 108.23(14)

loop_
_geom_bond_atom_site_label_1
_geom_bond_atom_site_label_2
_geom_bond_distance
Br1 C28 1.896(2)
C1 C2 1.385(3)
C1 C6 1.389(3)
C1 N1 1.397(3)
C2 C3 1.380(4)
C2 H2 0.9300
C3 C4 1.360(4)
C3 H3 0.9300
C4 C5 1.395(3)
C4 H4 0.9300
C5 C6 1.372(3)
C5 H5 0.9300
C6 C7 1.509(3)
C7 O2 1.419(2)
C7 C8 1.548(3)
C7 C11 1.590(3)
C8 O1 1.208(3)
C8 N1 1.363(3)
C9 O2 1.429(2)
C9 C25 1.503(3)
C9 C10 1.539(3)
C9 H9 0.9800
C10 C19 1.509(3)
C10 C11 1.572(3)
C10 H10 0.9800
C11 C12 1.521(3)
C11 C18 1.545(3)
C12 C13 1.377(3)
C12 C17 1.394(3)
C13 C14 1.396(4)
C13 H13 0.9300
C14 C15 1.372(5)
C14 H14 0.9300
C15 C16 1.371(5)
C15 H15 0.9300
C16 C17 1.389(3)
C16 H16 0.9300
C17 N2 1.398(3)
C18 O3 1.218(3)
C18 N2 1.357(3)
C19 C24 1.383(3)
C19 C20 1.384(3)
C20 C21 1.396(3)
C20 H20 0.9300
C21 C22 1.357(5)
C21 H21 0.9300
C22 C23 1.349(5)
C22 H22 0.9300
C23 C24 1.386(4)
C23 H23 0.9300
C24 H24 0.9300
C25 C26 1.386(3)
C25 C30 1.389(3)
C26 C27 1.384(3)
C26 H26 0.9300
C27 C28 1.376(3)
C27 H27 0.9300
C28 C29 1.375(3)
C29 C30 1.380(3)
C29 H29 0.9300
C30 H30 0.9300
C31 N1 1.463(3)
C31 H31A 0.9600
C31 H31B 0.9600
C31 H31C 0.9600
C32 N2 1.456(3)
C32 H32A 0.9600
C32 H32B 0.9600
C32 H32C 0.9600

loop_
_geom_hbond_atom_site_label_D
_geom_hbond_atom_site_label_H
_geom_hbond_atom_site_label_A
_geom_hbond_site_symmetry_A
_geom_hbond_distance_DH
_geom_hbond_distance_HA
_geom_hbond_distance_DA
_geom_hbond_angle_DHA
C5 H5 O3 . 0.93 2.41 2.979(3) 119
C9 H9 O1 . 0.98 2.49 3.077(3) 118
C10 H10 O3 . 0.98 2.43 2.949(2) 113
C13 H13 O1 . 0.93 2.38 2.954(4) 120
C26 H26 O2 . 0.93 2.35 2.709(3) 103
C29 H29 O1 2_766 0.93 2.44 3.159(3) 135
C31 H31A O1 . 0.96 2.51 2.867(4) 102
C32 H32A O3 . 0.96 2.52 2.873(3) 102
C32 H32B Cg5(C12-C17) 2_667 0.96 2.86 3.713(4) 148

loop_
_geom_torsion_atom_site_label_1
_geom_torsion_atom_site_label_2
_geom_torsion_atom_site_label_3
_geom_torsion_atom_site_label_4
_geom_torsion
C6 C1 C2 C3 -1.4(4)
N1 C1 C2 C3 174.5(2)
C1 C2 C3 C4 -0.2(4)
C2 C3 C4 C5 0.6(4)
C3 C4 C5 C6 0.6(4)
C4 C5 C6 C1 -2.2(3)
C4 C5 C6 C7 -173.4(2)
C2 C1 C6 C5 2.7(3)
N1 C1 C6 C5 -173.91(19)
C2 C1 C6 C7 175.6(2)
N1 C1 C6 C7 -0.9(2)
C5 C6 C7 O2 52.6(3)
C1 C6 C7 O2 -119.34(17)
C5 C6 C7 C8 167.2(2)
C1 C6 C7 C8 -4.7(2)
C5 C6 C7 C11 -69.0(3)
C1 C6 C7 C11 119.14(19)
O2 C7 C8 O1 -52.7(3)
C6 C7 C8 O1 -167.5(2)
C11 C7 C8 O1 63.8(3)
O2 C7 C8 N1 123.82(18)
C6 C7 C8 N1 9.0(2)
C11 C7 C8 N1 -119.66(19)
O2 C9 C10 C19 -163.22(16)
C25 C9 C10 C19 78.1(2)
O2 C9 C10 C11 -32.66(18)
C25 C9 C10 C11 -151.31(16)
C19 C10 C11 C12 14.2(3)
C9 C10 C11 C12 -116.24(19)
C19 C10 C11 C18 -100.38(19)
C9 C10 C11 C18 129.22(16)
C19 C10 C11 C7 142.77(17)
C9 C10 C11 C7 12.36(18)
O2 C7 C11 C12 142.36(16)
C6 C7 C11 C12 -94.4(2)
C8 C7 C11 C12 24.0(2)
O2 C7 C11 C18 -102.44(17)
C6 C7 C11 C18 20.8(2)
C8 C7 C11 C18 139.16(17)
O2 C7 C11 C10 12.05(18)
C6 C7 C11 C10 135.29(17)
C8 C7 C11 C10 -106.35(17)
C18 C11 C12 C13 172.9(2)
C10 C11 C12 C13 55.1(3)
C7 C11 C12 C13 -66.7(3)
C18 C11 C12 C17 -3.6(2)
C10 C11 C12 C17 -121.42(19)
C7 C11 C12 C17 116.73(18)
C17 C12 C13 C14 -0.9(3)
C11 C12 C13 C14 -177.1(2)
C12 C13 C14 C15 0.3(4)
C13 C14 C15 C16 -0.2(5)
C14 C15 C16 C17 0.7(4)
C15 C16 C17 C12 -1.2(3)
C15 C16 C17 N2 176.3(2)
C13 C12 C17 C16 1.4(3)
C11 C12 C17 C16 178.46(19)
C13 C12 C17 N2 -176.57(19)
C11 C12 C17 N2 0.5(2)
C12 C11 C18 O3 -171.94(19)
C10 C11 C18 O3 -46.6(2)
C7 C11 C18 O3 64.3(2)
C12 C11 C18 N2 5.7(2)
C10 C11 C18 N2 131.02(17)
C7 C11 C18 N2 -118.10(17)
C9 C10 C19 C24 -143.16(19)
C11 C10 C19 C24 92.5(2)
C9 C10 C19 C20 33.8(3)
C11 C10 C19 C20 -90.6(2)
C24 C19 C20 C21 0.4(3)
C10 C19 C20 C21 -176.6(2)
C19 C20 C21 C22 -0.8(4)
C20 C21 C22 C23 0.5(4)
C21 C22 C23 C24 0.3(4)
C20 C19 C24 C23 0.4(3)
C10 C19 C24 C23 177.5(2)
C22 C23 C24 C19 -0.7(4)
O2 C9 C25 C26 -3.6(3)
C10 C9 C25 C26 111.5(2)
O2 C9 C25 C30 176.54(18)
C10 C9 C25 C30 -68.4(2)
C30 C25 C26 C27 0.6(3)
C9 C25 C26 C27 -179.3(2)
C25 C26 C27 C28 0.0(4)
C26 C27 C28 C29 0.1(4)
C26 C27 C28 Br1 -179.11(19)
C27 C28 C29 C30 -0.8(4)
Br1 C28 C29 C30 178.43(17)
C28 C29 C30 C25 1.4(4)
C26 C25 C30 C29 -1.3(3)
C9 C25 C30 C29 178.6(2)
O1 C8 N1 C1 166.3(2)
C7 C8 N1 C1 -10.2(2)
O1 C8 N1 C31 2.5(4)
C7 C8 N1 C31 -174.0(2)
C2 C1 N1 C8 -169.0(2)
C6 C1 N1 C8 7.2(3)
C2 C1 N1 C31 -5.6(4)
C6 C1 N1 C31 170.7(2)
O3 C18 N2 C17 171.83(19)
C11 C18 N2 C17 -5.8(2)
O3 C18 N2 C32 -0.5(3)
C11 C18 N2 C32 -178.16(19)
C16 C17 N2 C18 -174.4(2)
C12 C17 N2 C18 3.4(2)
C16 C17 N2 C32 -2.1(3)
C12 C17 N2 C32 175.6(2)
C6 C7 O2 C9 -164.37(15)
C8 C7 O2 C9 85.95(18)
C11 C7 O2 C9 -34.76(18)
C25 C9 O2 C7 165.08(15)
C10 C9 O2 C7 42.91(18)

_cod_database_fobs_code 2020061
